data_1542924
loop_
_publ_author_name
'Hu, Zhiyong'
'Tong, Xiaofeng'
'Liu, Guixia'

_publ_section_title
;
 Rhodium(III) Catalyzed Carboamination of Alkenes Triggered by C-H
 Activation of N-Phenoxyacetamides under Redox-Neutral Conditions.
;
_journal_issue 7
_journal_name_full 'Organic letters'
_journal_page_first 1702
_journal_page_last 1705
_journal_paper_doi 10.1021/acs.orglett.6b00616
_journal_volume 18
_journal_year 2016
_chemical_formula_sum 'C18 H20 N2 O4'
_chemical_formula_weight 328.36
_chemical_name_systematic
; 
 ? 
;
_space_group_IT_number 14
_symmetry_cell_setting monoclinic
_symmetry_space_group_name_Hall '-P 2ybc'
_symmetry_space_group_name_H-M 'P 1 21/c 1'
_atom_sites_solution_hydrogens geom
_atom_sites_solution_primary direct
_atom_sites_solution_secondary difmap
_audit_creation_method SHELXL-97
_cell_angle_alpha 90.00
_cell_angle_beta 99.792(3)
_cell_angle_gamma 90.00
_cell_formula_units_Z 4
_cell_length_a 16.557(2)
_cell_length_b 10.8619(15)
_cell_length_c 9.5381(13)
_cell_measurement_reflns_used 892
_cell_measurement_temperature 293(2)
_cell_measurement_theta_max 39.249
_cell_measurement_theta_min 4.505
_cell_volume 1690.3(4)
_computing_cell_refinement 'Bruker SMART'
_computing_data_collection 'Bruker SMART'
_computing_data_reduction 'Bruker SHELXTL'
_computing_molecular_graphics 'Bruker SHELXTL'
_computing_publication_material 'Bruker SHELXTL'
_computing_structure_refinement 'SHELXL-97 (Sheldrick, 1997)'
_computing_structure_solution 'SHELXS-97 (Sheldrick, 1990)'
_diffrn_ambient_temperature 293(2)
_diffrn_measured_fraction_theta_full 0.999
_diffrn_measured_fraction_theta_max 0.999
_diffrn_measurement_device_type 'CCD area detector'
_diffrn_measurement_method 'phi and omega scans'
_diffrn_radiation_monochromator graphite
_diffrn_radiation_source 'fine-focus sealed tube'
_diffrn_radiation_type MoK\a
_diffrn_radiation_wavelength 0.71073
_diffrn_reflns_av_R_equivalents 0.0586
_diffrn_reflns_av_sigmaI/netI 0.0629
_diffrn_reflns_limit_h_max 19
_diffrn_reflns_limit_h_min -20
_diffrn_reflns_limit_k_max 12
_diffrn_reflns_limit_k_min -13
_diffrn_reflns_limit_l_max 11
_diffrn_reflns_limit_l_min -11
_diffrn_reflns_number 10092
_diffrn_reflns_theta_full 25.99
_diffrn_reflns_theta_max 25.99
_diffrn_reflns_theta_min 2.25
_exptl_absorpt_coefficient_mu 0.092
_exptl_absorpt_correction_T_max 1.00000
_exptl_absorpt_correction_T_min 0.84327
_exptl_absorpt_correction_type empirical
_exptl_absorpt_process_details sadabs
_exptl_crystal_colour colorless
_exptl_crystal_density_diffrn 1.290
_exptl_crystal_density_method 'not measured'
_exptl_crystal_description prismatic
_exptl_crystal_F_000 696
_exptl_crystal_size_max 0.212
_exptl_crystal_size_mid 0.159
_exptl_crystal_size_min 0.112
_refine_diff_density_max 0.166
_refine_diff_density_min -0.196
_refine_diff_density_rms 0.043
_refine_ls_extinction_method none
_refine_ls_goodness_of_fit_ref 0.995
_refine_ls_hydrogen_treatment mixed
_refine_ls_matrix_type full
_refine_ls_number_parameters 227
_refine_ls_number_reflns 3325
_refine_ls_number_restraints 2
_refine_ls_restrained_S_all 0.995
_refine_ls_R_factor_all 0.1060
_refine_ls_R_factor_gt 0.0511
_refine_ls_shift/su_max 0.000
_refine_ls_shift/su_mean 0.000
_refine_ls_structure_factor_coef Fsqd
_refine_ls_weighting_details 'calc w=1/[\s^2^(Fo^2^)+(0.0587P)^2^+0.0000P] where P=(Fo^2^+2Fc^2^)/3'
_refine_ls_weighting_scheme calc
_refine_ls_wR_factor_gt 0.1122
_refine_ls_wR_factor_ref 0.1355
_reflns_number_gt 1860
_reflns_number_total 3325
_reflns_threshold_expression >2sigma(I)
_cod_data_source_file ol6b00616_si_002.cif
_cod_data_source_block cd213213
_cod_depositor_comments
;
The following automatic conversions were performed:

'_symmetry_cell_setting' value 'Monoclinic' changed to 'monoclinic'
according to
/usr/data/users/saulius/crontab/automatic-downloads/rss-feeds/ACS/lib/dictionaries/cif_core.dic
dictionary named 'cif_core.dic' version 2.4.2 from 2011-04-26.

Automatic conversion script
Id: cif_fix_values 4268 2015-11-12 08:31:59Z antanas 

 Adding full bibliography for 1542924.cif.
;
_cod_original_cell_volume 1690.4(4)
_cod_original_sg_symbol_H-M P2(1)/c
_cod_database_code 1542924

loop_
_symmetry_equiv_pos_as_xyz
'x, y, z'
'-x, y+1/2, -z+1/2'
'-x, -y, -z'
'x, -y-1/2, z-1/2'

loop_
_atom_site_label
_atom_site_type_symbol
_atom_site_fract_x
_atom_site_fract_y
_atom_site_fract_z
_atom_site_U_iso_or_equiv
_atom_site_adp_type
_atom_site_occupancy
_atom_site_symmetry_multiplicity
_atom_site_calc_flag
_atom_site_refinement_flags
N1 N 0.24291(12) 0.29485(19) 0.5194(2) 0.0540(5) Uani 1 1 d D
N2 N 0.05115(12) 0.26205(17) 0.58985(19) 0.0488(5) Uani 1 1 d D
O1 O 0.21580(10) 0.27898(16) 0.74008(14) 0.0676(5) Uani 1 1 d .
O2 O 0.31961(9) 0.34666(14) 0.56485(16) 0.0558(4) Uani 1 1 d .
O3 O -0.00607(10) 0.31449(15) 0.37007(15) 0.0617(5) Uani 1 1 d .
O4 O 0.07910(10) -0.02877(15) 0.33218(17) 0.0643(5) Uani 1 1 d .
H4 H 0.0652 -0.0741 0.2636 0.096 Uiso 1 1 calc R
C1 C 0.19763(13) 0.25888(19) 0.6131(2) 0.0426(5) Uani 1 1 d .
C2 C 0.11913(13) 0.19363(19) 0.5508(2) 0.0409(5) Uani 1 1 d .
H2A H 0.1138 0.1926 0.4469 0.049 Uiso 1 1 calc R
C3 C 0.11977(14) 0.0614(2) 0.6051(2) 0.0496(6) Uani 1 1 d .
H3A H 0.1362 0.0614 0.7077 0.060 Uiso 1 1 calc R
H3B H 0.0647 0.0281 0.5837 0.060 Uiso 1 1 calc R
C4 C 0.17670(14) -0.0205(2) 0.5404(2) 0.0481(6) Uani 1 1 d .
C5 C 0.25178(17) -0.0552(3) 0.6120(3) 0.0725(8) Uani 1 1 d .
H5 H 0.2689 -0.0265 0.7041 0.087 Uiso 1 1 calc R
C6 C 0.30329(19) -0.1319(3) 0.5514(4) 0.0901(10) Uani 1 1 d .
H6 H 0.3540 -0.1548 0.6025 0.108 Uiso 1 1 calc R
C7 C 0.27877(19) -0.1732(3) 0.4166(3) 0.0781(8) Uani 1 1 d .
H7 H 0.3132 -0.2240 0.3749 0.094 Uiso 1 1 calc R
C8 C 0.20461(16) -0.1410(2) 0.3419(3) 0.0598(7) Uani 1 1 d .
H8 H 0.1882 -0.1702 0.2498 0.072 Uiso 1 1 calc R
C9 C 0.15355(14) -0.0647(2) 0.4030(2) 0.0483(6) Uani 1 1 d .
C10 C -0.00697(14) 0.31558(18) 0.4988(2) 0.0435(5) Uani 1 1 d .
C11 C -0.07386(14) 0.3770(2) 0.5597(3) 0.0590(7) Uani 1 1 d .
H11A H -0.0820 0.4588 0.5219 0.088 Uiso 1 1 calc R
H11B H -0.0590 0.3809 0.6614 0.088 Uiso 1 1 calc R
H11C H -0.1236 0.3307 0.5350 0.088 Uiso 1 1 calc R
C12 C 0.31178(18) 0.4769(2) 0.5763(3) 0.0821(9) Uani 1 1 d .
H12A H 0.2747 0.4961 0.6418 0.099 Uiso 1 1 calc R
H12B H 0.2892 0.5112 0.4841 0.099 Uiso 1 1 calc R
C13 C 0.39315(16) 0.5315(2) 0.6282(3) 0.0594(7) Uani 1 1 d .
C14 C 0.4318(2) 0.6037(2) 0.5419(4) 0.0802(9) Uani 1 1 d .
H14 H 0.4077 0.6153 0.4474 0.096 Uiso 1 1 calc R
C15 C 0.5052(3) 0.6590(3) 0.5925(6) 0.1048(13) Uani 1 1 d .
H15 H 0.5306 0.7087 0.5335 0.126 Uiso 1 1 calc R
C16 C 0.5402(3) 0.6404(4) 0.7287(7) 0.1292(17) Uani 1 1 d .
H16 H 0.5893 0.6796 0.7646 0.155 Uiso 1 1 calc R
C17 C 0.5054(3) 0.5666(4) 0.8130(4) 0.1293(15) Uani 1 1 d .
H17 H 0.5318 0.5512 0.9054 0.155 Uiso 1 1 calc R
C18 C 0.4310(2) 0.5133(3) 0.7641(3) 0.0939(10) Uani 1 1 d .
H18 H 0.4063 0.4642 0.8246 0.113 Uiso 1 1 calc R
H1 H 0.2330(14) 0.277(2) 0.4310(18) 0.064(7) Uiso 1 1 d D
H2 H 0.0465(14) 0.263(2) 0.6743(17) 0.056(7) Uiso 1 1 d D

loop_
_atom_site_aniso_label
_atom_site_aniso_U_11
_atom_site_aniso_U_22
_atom_site_aniso_U_33
_atom_site_aniso_U_23
_atom_site_aniso_U_13
_atom_site_aniso_U_12
N1 0.0528(13) 0.0743(14) 0.0365(11) -0.0080(10) 0.0116(10) -0.0174(10)
N2 0.0481(12) 0.0663(13) 0.0328(10) -0.0022(9) 0.0091(9) 0.0082(10)
O1 0.0739(13) 0.0992(13) 0.0282(8) -0.0015(8) 0.0042(8) -0.0232(10)
O2 0.0459(10) 0.0595(11) 0.0632(10) -0.0093(8) 0.0130(8) -0.0074(8)
O3 0.0664(12) 0.0783(12) 0.0408(9) 0.0134(8) 0.0108(8) 0.0191(9)
O4 0.0482(11) 0.0776(12) 0.0639(11) -0.0238(9) 0.0007(9) 0.0006(9)
C1 0.0484(14) 0.0493(13) 0.0299(11) 0.0041(10) 0.0062(10) 0.0005(11)
C2 0.0422(13) 0.0509(13) 0.0301(10) -0.0013(9) 0.0069(9) 0.0026(10)
C3 0.0480(15) 0.0586(15) 0.0432(12) -0.0012(11) 0.0106(11) -0.0065(11)
C4 0.0479(15) 0.0473(13) 0.0499(13) 0.0044(11) 0.0110(12) -0.0017(11)
C5 0.067(2) 0.0832(19) 0.0629(17) 0.0009(14) -0.0014(15) 0.0149(16)
C6 0.066(2) 0.101(2) 0.098(2) 0.0030(19) -0.0010(18) 0.0310(18)
C7 0.071(2) 0.075(2) 0.092(2) -0.0039(17) 0.0240(18) 0.0189(16)
C8 0.0609(18) 0.0553(15) 0.0659(16) -0.0070(13) 0.0185(14) -0.0015(13)
C9 0.0439(15) 0.0437(13) 0.0585(14) -0.0008(11) 0.0119(12) -0.0048(11)
C10 0.0463(14) 0.0386(12) 0.0455(13) 0.0009(10) 0.0074(11) -0.0049(10)
C11 0.0551(16) 0.0568(15) 0.0679(16) -0.0002(12) 0.0185(13) 0.0091(12)
C12 0.067(2) 0.0635(19) 0.111(2) -0.0074(16) 0.0014(17) 0.0007(15)
C13 0.0547(17) 0.0494(15) 0.0745(18) -0.0057(13) 0.0126(14) -0.0016(12)
C14 0.084(2) 0.0582(17) 0.103(2) 0.0052(16) 0.0282(19) 0.0135(17)
C15 0.088(3) 0.058(2) 0.182(4) -0.001(3) 0.063(3) -0.006(2)
C16 0.081(3) 0.096(3) 0.205(5) -0.052(4) 0.011(3) -0.027(2)
C17 0.115(4) 0.156(4) 0.104(3) -0.026(3) -0.017(3) -0.039(3)
C18 0.096(3) 0.110(3) 0.072(2) -0.0033(18) 0.005(2) -0.027(2)

loop_
_atom_type_symbol
_atom_type_description
_atom_type_scat_dispersion_real
_atom_type_scat_dispersion_imag
_atom_type_scat_source
C C 0.0033 0.0016 'International Tables Vol C Tables 4.2.6.8 and 6.1.1.4'
H H 0.0000 0.0000 'International Tables Vol C Tables 4.2.6.8 and 6.1.1.4'
N N 0.0061 0.0033 'International Tables Vol C Tables 4.2.6.8 and 6.1.1.4'
O O 0.0106 0.0060 'International Tables Vol C Tables 4.2.6.8 and 6.1.1.4'

loop_
_geom_angle_atom_site_label_1
_geom_angle_atom_site_label_2
_geom_angle_atom_site_label_3
_geom_angle
C1 N1 O2 120.20(18)
C1 N1 H1 124.5(16)
O2 N1 H1 114.3(16)
C10 N2 C2 124.72(18)
C10 N2 H2 117.3(16)
C2 N2 H2 117.8(16)
N1 O2 C12 109.59(18)
C9 O4 H4 109.5
O1 C1 N1 123.2(2)
O1 C1 C2 121.74(18)
N1 C1 C2 115.00(17)
N2 C2 C1 108.20(16)
N2 C2 C3 110.88(17)
C1 C2 C3 110.63(18)
N2 C2 H2A 109.0
C1 C2 H2A 109.0
C3 C2 H2A 109.0
C4 C3 C2 112.71(17)
C4 C3 H3A 109.0
C2 C3 H3A 109.0
C4 C3 H3B 109.0
C2 C3 H3B 109.0
H3A C3 H3B 107.8
C5 C4 C9 117.3(2)
C5 C4 C3 122.6(2)
C9 C4 C3 120.1(2)
C4 C5 C6 122.0(3)
C4 C5 H5 119.0
C6 C5 H5 119.0
C7 C6 C5 119.1(3)
C7 C6 H6 120.4
C5 C6 H6 120.4
C8 C7 C6 120.7(3)
C8 C7 H7 119.6
C6 C7 H7 119.6
C7 C8 C9 119.8(3)
C7 C8 H8 120.1
C9 C8 H8 120.1
O4 C9 C8 122.1(2)
O4 C9 C4 116.9(2)
C8 C9 C4 121.0(2)
O3 C10 N2 121.5(2)
O3 C10 C11 121.9(2)
N2 C10 C11 116.6(2)
C10 C11 H11A 109.5
C10 C11 H11B 109.5
H11A C11 H11B 109.5
C10 C11 H11C 109.5
H11A C11 H11C 109.5
H11B C11 H11C 109.5
O2 C12 C13 109.5(2)
O2 C12 H12A 109.8
C13 C12 H12A 109.8
O2 C12 H12B 109.8
C13 C12 H12B 109.8
H12A C12 H12B 108.2
C18 C13 C14 118.1(3)
C18 C13 C12 120.6(3)
C14 C13 C12 121.3(3)
C15 C14 C13 121.1(3)
C15 C14 H14 119.5
C13 C14 H14 119.5
C16 C15 C14 119.1(4)
C16 C15 H15 120.5
C14 C15 H15 120.5
C17 C16 C15 120.9(4)
C17 C16 H16 119.5
C15 C16 H16 119.5
C16 C17 C18 120.3(4)
C16 C17 H17 119.9
C18 C17 H17 119.9
C13 C18 C17 120.5(3)
C13 C18 H18 119.8
C17 C18 H18 119.8

loop_
_geom_bond_atom_site_label_1
_geom_bond_atom_site_label_2
_geom_bond_distance
N1 C1 1.320(3)
N1 O2 1.389(2)
N1 H1 0.852(16)
N2 C10 1.317(3)
N2 C2 1.449(3)
N2 H2 0.822(15)
O1 C1 1.217(2)
O2 C12 1.426(3)
O3 C10 1.231(2)
O4 C9 1.358(3)
O4 H4 0.8200
C1 C2 1.511(3)
C2 C3 1.527(3)
C2 H2A 0.9800
C3 C4 1.503(3)
C3 H3A 0.9700
C3 H3B 0.9700
C4 C5 1.365(3)
C4 C9 1.387(3)
C5 C6 1.387(4)
C5 H5 0.9300
C6 C7 1.357(4)
C6 H6 0.9300
C7 C8 1.356(4)
C7 H7 0.9300
C8 C9 1.382(3)
C8 H8 0.9300
C10 C11 1.492(3)
C11 H11A 0.9600
C11 H11B 0.9600
C11 H11C 0.9600
C12 C13 1.478(4)
C12 H12A 0.9700
C12 H12B 0.9700
C13 C18 1.355(4)
C13 C14 1.371(3)
C14 C15 1.369(5)
C14 H14 0.9300
C15 C16 1.344(5)
C15 H15 0.9300
C16 C17 1.334(6)
C16 H16 0.9300
C17 C18 1.369(5)
C17 H17 0.9300
C18 H18 0.9300

loop_
_geom_hbond_atom_site_label_D
_geom_hbond_atom_site_label_H
_geom_hbond_atom_site_label_A
_geom_hbond_distance_DH
_geom_hbond_distance_HA
_geom_hbond_distance_DA
_geom_hbond_angle_DHA
_geom_hbond_site_symmetry_A
N2 H2 O3 0.822(15) 2.347(17) 3.097(2) 152(2) 4_566
N1 H1 O1 0.852(16) 1.896(17) 2.745(2) 174(2) 4_565
O4 H4 O3 0.82 1.90 2.700(2) 163.5 2_545

loop_
_geom_torsion_atom_site_label_1
_geom_torsion_atom_site_label_2
_geom_torsion_atom_site_label_3
_geom_torsion_atom_site_label_4
_geom_torsion
C1 N1 O2 C12 -90.2(3)
O2 N1 C1 O1 7.2(3)
O2 N1 C1 C2 -174.66(18)
C10 N2 C2 C1 117.3(2)
C10 N2 C2 C3 -121.2(2)
O1 C1 C2 N2 57.0(3)
N1 C1 C2 N2 -121.2(2)
O1 C1 C2 C3 -64.7(3)
N1 C1 C2 C3 117.2(2)
N2 C2 C3 C4 167.11(18)
C1 C2 C3 C4 -72.8(2)
C2 C3 C4 C5 103.0(3)
C2 C3 C4 C9 -77.5(3)
C9 C4 C5 C6 -0.3(4)
C3 C4 C5 C6 179.3(2)
C4 C5 C6 C7 0.5(5)
C5 C6 C7 C8 -0.6(5)
C6 C7 C8 C9 0.5(4)
C7 C8 C9 O4 179.3(2)
C7 C8 C9 C4 -0.3(4)
C5 C4 C9 O4 -179.4(2)
C3 C4 C9 O4 1.0(3)
C5 C4 C9 C8 0.2(3)
C3 C4 C9 C8 -179.39(19)
C2 N2 C10 O3 -2.5(3)
C2 N2 C10 C11 177.33(19)
N1 O2 C12 C13 178.6(2)
O2 C12 C13 C18 -70.2(3)
O2 C12 C13 C14 111.1(3)
C18 C13 C14 C15 -2.0(4)
C12 C13 C14 C15 176.7(3)
C13 C14 C15 C16 0.9(5)
C14 C15 C16 C17 1.8(6)
C15 C16 C17 C18 -3.4(7)
C14 C13 C18 C17 0.5(5)
C12 C13 C18 C17 -178.3(3)
C16 C17 C18 C13 2.2(6)
